data_7233438
loop_
_publ_author_name
'Kazuaki Oniwa'
'Thangavel Kanagasekaran'
'Tienan Jin'
'Md. Akhtaruzzaman'
'Yoshinori Yamamoto'
'Hiroyuki Tamura'
'Ikutaro Hamada'
'Hidekazu Shimotani'
'Naoki Asao'
'Susumu Ikeda'
'Katsumi Tanigaki'

_publ_section_title
;
 Single crystal biphenyl end-capped furan-incorporated oligomers:
 influence of unusual packing structure on carrier mobility and
 luminescence
;
_journal_name_full 'Journal of Materials Chemistry C'
_journal_page_first 4163
_journal_page_last 4170
_journal_paper_doi 10.1039/C3TC30220B
_journal_volume 1
_journal_year 2013
_chemical_formula_moiety 'C32 H22 O S'
_chemical_formula_sum 'C32 H22 O S'
_chemical_formula_weight 454.59
_space_group_IT_number 2
_space_group_name_Hall '-P 1'
_space_group_name_H-M_alt 'P -1'
_symmetry_cell_setting triclinic
_symmetry_Int_Tables_number 2
_symmetry_space_group_name_Hall '-P 1'
_symmetry_space_group_name_H-M 'P -1'
_atom_sites_solution_hydrogens geom
_atom_sites_solution_primary direct
_atom_sites_solution_secondary difmap
_cell_angle_alpha 87.332(4)
_cell_angle_beta 89.233(3)
_cell_angle_gamma 89.946(4)
_cell_formula_units_Z 4
_cell_length_a 5.7894(2)
_cell_length_b 7.6083(4)
_cell_length_c 49.676(3)
_cell_measurement_reflns_used 11341
_cell_measurement_temperature 93
_cell_measurement_theta_max 69.60
_cell_measurement_theta_min 13.60
_cell_volume 2185.54(19)
_computing_cell_refinement 'CrystalClear-SM Expert 2.0 r4'
_computing_data_collection 'CrystalClear-SM Expert 2.0 r4 (Rigaku, 2009)'
_computing_data_reduction 'CrystalClear-SM Expert 2.0 r4'
_computing_molecular_graphics 'CrystalStructure 4.0'
_computing_publication_material 'CrystalStructure 4.0 (Rigaku, 2011)'
_computing_structure_refinement 'SHELXL97 (Sheldrick, 2008)'
_computing_structure_solution 'SIR2004 (Burla, et al., 2005)'
_diffrn_ambient_temperature 93
_diffrn_measured_fraction_theta_full 0.938
_diffrn_measured_fraction_theta_max 0.938
_diffrn_measurement_device_type 'Rigaku VariMax RAPID'
_diffrn_measurement_method \w
_diffrn_radiation_type 'Cu K\a'
_diffrn_radiation_wavelength 1.54186
_diffrn_reflns_av_R_equivalents 0.0902
_diffrn_reflns_limit_h_max 6
_diffrn_reflns_limit_h_min -6
_diffrn_reflns_limit_k_max 8
_diffrn_reflns_limit_k_min -8
_diffrn_reflns_limit_l_max 55
_diffrn_reflns_limit_l_min -55
_diffrn_reflns_number 16347
_diffrn_reflns_theta_full 60.00
_diffrn_reflns_theta_max 60.00
_diffrn_reflns_theta_min 13.56
_diffrn_standards_interval_count .
_diffrn_standards_number 0
_exptl_absorpt_coefficient_mu 1.494
_exptl_absorpt_correction_type none
_exptl_crystal_colour yellow
_exptl_crystal_density_diffrn 1.381
_exptl_crystal_density_method 'not measured'
_exptl_crystal_description platelet
_exptl_crystal_F_000 952.00
_exptl_crystal_size_max 0.170
_exptl_crystal_size_mid 0.150
_exptl_crystal_size_min 0.001
_refine_diff_density_max 0.61
_refine_diff_density_min -0.44
_refine_ls_extinction_method none
_refine_ls_goodness_of_fit_ref 1.078
_refine_ls_hydrogen_treatment constr
_refine_ls_number_parameters 613
_refine_ls_number_reflns 6134
_refine_ls_number_restraints 0
_refine_ls_R_factor_gt 0.1010
_refine_ls_shift/su_max 0.001
_refine_ls_structure_factor_coef Fsqd
_refine_ls_weighting_details 'w = 1/[\s^2^(Fo^2^)+(0.1558P)^2^+6.7625P] where P=(Fo^2^+2Fc^2^)/3'
_refine_ls_weighting_scheme calc
_refine_ls_wR_factor_ref 0.2954
_reflns_number_gt 5268
_reflns_number_total 6134
_reflns_threshold_expression F^2^>2.0\s(F^2^)
_cod_data_source_file J-Mater-Chem-C-2013-1-4163-2.cif
_cod_data_source_block 2
_cod_database_code 7233438

loop_
_symmetry_equiv_pos_site_id
_symmetry_equiv_pos_as_xyz
1 +X,+Y,+Z
2 -X,-Y,-Z

loop_
_atom_site_label
_atom_site_type_symbol
_atom_site_fract_x
_atom_site_fract_y
_atom_site_fract_z
_atom_site_U_iso_or_equiv
_atom_site_adp_type
_atom_site_occupancy
_atom_site_symmetry_multiplicity
_atom_site_calc_flag
_atom_site_refinement_flags
_atom_site_disorder_assembly
_atom_site_disorder_group
S1 S 0.7594(2) 0.22638(17) 0.70945(2) 0.0321(4) Uani 1 2 d . . .
S2 S 0.2550(2) -0.13735(17) 0.71450(2) 0.0323(4) Uani 1 2 d . . .
O1 O 0.8665(6) 0.2109(5) 0.78912(7) 0.0322(9) Uani 1 2 d . . .
O2 O 0.3735(6) -0.3234(5) 0.78962(7) 0.0310(8) Uani 1 2 d . . .
C1 C 0.9929(9) 0.3376(7) 0.69353(10) 0.0300(12) Uani 1 2 d . . .
C2 C 1.1441(9) 0.3878(7) 0.71246(10) 0.0314(12) Uani 1 2 d . . .
C3 C 1.0804(9) 0.3412(7) 0.73898(10) 0.0327(12) Uani 1 2 d . . .
C4 C 0.8714(9) 0.2551(7) 0.74115(10) 0.0294(12) Uani 1 2 d . . .
C5 C 0.7513(9) 0.1950(7) 0.76528(10) 0.0289(12) Uani 1 2 d . . .
C6 C 0.5382(9) 0.1252(7) 0.77053(10) 0.0311(12) Uani 1 2 d . . .
C7 C 0.5204(9) 0.0944(7) 0.79860(10) 0.0316(12) Uani 1 2 d . . .
C8 C 0.7217(9) 0.1464(7) 0.80965(10) 0.0280(11) Uani 1 2 d . . .
C9 C 0.9954(9) 0.3816(7) 0.66469(10) 0.0299(12) Uani 1 2 d . . .
C10 C 0.8118(10) 0.3417(7) 0.64744(10) 0.0340(13) Uani 1 2 d . . .
C11 C 0.8136(9) 0.3953(7) 0.62071(10) 0.0342(13) Uani 1 2 d . . .
C12 C 0.9966(9) 0.4962(7) 0.60900(10) 0.0301(12) Uani 1 2 d . . .
C13 C 1.1773(10) 0.5309(7) 0.62600(11) 0.0354(13) Uani 1 2 d . . .
C14 C 1.1780(10) 0.4765(7) 0.65266(11) 0.0349(13) Uani 1 2 d . . .
C15 C 0.9948(9) 0.5591(7) 0.58031(10) 0.0294(11) Uani 1 2 d . . .
C16 C 0.8218(10) 0.5108(7) 0.56225(11) 0.0348(13) Uani 1 2 d . . .
C17 C 0.8250(10) 0.5683(7) 0.53569(11) 0.0359(13) Uani 1 2 d . . .
C18 C 0.9997(10) 0.6789(7) 0.52574(11) 0.0353(13) Uani 1 2 d . . .
C19 C 1.1716(10) 0.7293(7) 0.54289(11) 0.0353(13) Uani 1 2 d . . .
C20 C 1.1688(10) 0.6716(7) 0.56946(11) 0.0356(13) Uani 1 2 d . . .
C21 C 0.8123(9) 0.1429(7) 0.83660(10) 0.0302(12) Uani 1 2 d . . .
C22 C 1.0215(9) 0.2229(7) 0.84272(10) 0.0305(12) Uani 1 2 d . . .
C23 C 1.1070(9) 0.2118(7) 0.86848(10) 0.0301(12) Uani 1 2 d . . .
C24 C 0.9913(8) 0.1212(7) 0.88991(10) 0.0275(11) Uani 1 2 d . . .
C25 C 0.7791(9) 0.0446(7) 0.88352(10) 0.0325(12) Uani 1 2 d . . .
C26 C 0.6912(10) 0.0551(7) 0.85791(10) 0.0333(12) Uani 1 2 d . . .
C27 C 1.0863(9) 0.1061(7) 0.91752(10) 0.0297(12) Uani 1 2 d . . .
C28 C 1.2937(9) 0.1884(7) 0.92397(11) 0.0331(12) Uani 1 2 d . . .
C29 C 1.3838(9) 0.1766(7) 0.94971(10) 0.0331(12) Uani 1 2 d . . .
C30 C 1.2684(9) 0.0802(7) 0.97002(11) 0.0348(13) Uani 1 2 d . . .
C31 C 1.0638(10) -0.0048(7) 0.96435(10) 0.0344(13) Uani 1 2 d . . .
C32 C 0.9774(9) 0.0086(7) 0.93851(10) 0.0316(12) Uani 1 2 d . . .
C33 C 0.4854(9) -0.1895(7) 0.69340(10) 0.0323(12) Uani 1 2 d . . .
C34 C 0.6432(9) -0.2912(7) 0.70749(10) 0.0316(12) Uani 1 2 d . . .
C35 C 0.5824(9) -0.3284(7) 0.73457(10) 0.0289(12) Uani 1 2 d . . .
C36 C 0.3752(9) -0.2561(7) 0.74168(10) 0.0291(12) Uani 1 2 d . . .
C37 C 0.2531(9) -0.2608(7) 0.76724(10) 0.0305(12) Uani 1 2 d . . .
C38 C 0.0382(9) -0.2077(7) 0.77474(10) 0.0313(12) Uani 1 2 d . . .
C39 C 0.0207(9) -0.2371(7) 0.80296(10) 0.0309(12) Uani 1 2 d . . .
C40 C 0.2276(9) -0.3057(7) 0.81167(10) 0.0299(12) Uani 1 2 d . . .
C41 C 0.4904(9) -0.1248(7) 0.66509(10) 0.0317(12) Uani 1 2 d . . .
C42 C 0.3107(10) -0.0215(8) 0.65411(11) 0.0367(13) Uani 1 2 d . . .
C43 C 0.3115(10) 0.0352(8) 0.62762(10) 0.0365(13) Uani 1 2 d . . .
C44 C 0.4923(9) -0.0021(7) 0.61000(10) 0.0293(12) Uani 1 2 d . . .
C45 C 0.6750(9) -0.1041(7) 0.62122(10) 0.0317(12) Uani 1 2 d . . .
C46 C 0.6744(9) -0.1615(7) 0.64766(10) 0.0333(12) Uani 1 2 d . . .
C47 C 0.4946(9) 0.0606(7) 0.58106(10) 0.0324(12) Uani 1 2 d . . .
C48 C 0.3191(10) 0.1716(7) 0.57056(11) 0.0360(13) Uani 1 2 d . . .
C49 C 0.3191(10) 0.2269(7) 0.54375(10) 0.0353(13) Uani 1 2 d . . .
C50 C 0.4902(10) 0.1785(7) 0.52637(11) 0.0367(13) Uani 1 2 d . . .
C51 C 0.6679(10) 0.0706(7) 0.53614(11) 0.0360(13) Uani 1 2 d . . .
C52 C 0.6703(9) 0.0144(7) 0.56297(10) 0.0337(12) Uani 1 2 d . . .
C53 C 0.3177(9) -0.3425(7) 0.83826(10) 0.0287(11) Uani 1 2 d . . .
C54 C 0.5265(9) -0.4297(7) 0.84327(10) 0.0307(12) Uani 1 2 d . . .
C55 C 0.6094(9) -0.4507(7) 0.86914(10) 0.0312(12) Uani 1 2 d . . .
C56 C 0.4943(9) -0.3848(7) 0.89136(10) 0.0312(12) Uani 1 2 d . . .
C57 C 0.2832(9) -0.3007(7) 0.88626(10) 0.0313(12) Uani 1 2 d . . .
C58 C 0.1981(10) -0.2798(7) 0.86061(11) 0.0350(13) Uani 1 2 d . . .
C59 C 0.5902(9) -0.4012(7) 0.91917(10) 0.0300(12) Uani 1 2 d . . .
C60 C 0.7987(10) -0.4846(7) 0.92504(11) 0.0345(13) Uani 1 2 d . . .
C61 C 0.8825(10) -0.5009(7) 0.95089(11) 0.0363(13) Uani 1 2 d . . .
C62 C 0.7592(9) -0.4329(7) 0.97231(11) 0.0358(13) Uani 1 2 d . . .
C63 C 0.5527(9) -0.3481(7) 0.96709(11) 0.0334(12) Uani 1 2 d . . .
C64 C 0.4698(9) -0.3311(7) 0.94126(10) 0.0335(12) Uani 1 2 d . . .
H2 H 1.2797 0.44855 0.70803 0.0376 Uiso 1 2 calc R . .
H3 H 1.17 0.36586 0.75374 0.0392 Uiso 1 2 calc R . .
H6 H 0.42588 0.10224 0.75796 0.0373 Uiso 1 2 calc R . .
H7 H 0.3934 0.04689 0.80799 0.0379 Uiso 1 2 calc R . .
H10 H 0.6865 0.2774 0.65445 0.0408 Uiso 1 2 calc R . .
H11 H 0.69095 0.36432 0.61 0.0411 Uiso 1 2 calc R . .
H13 H 1.30368 0.59396 0.61898 0.0425 Uiso 1 2 calc R . .
H14 H 1.3043 0.50367 0.66306 0.0419 Uiso 1 2 calc R . .
H16 H 0.70226 0.43787 0.56858 0.0418 Uiso 1 2 calc R . .
H17 H 0.70949 0.53294 0.52429 0.0430 Uiso 1 2 calc R . .
H18 H 1.00138 0.71878 0.50775 0.0424 Uiso 1 2 calc R . .
H19 H 1.28981 0.8028 0.53634 0.0423 Uiso 1 2 calc R . .
H20 H 1.28528 0.70799 0.58065 0.0428 Uiso 1 2 calc R . .
H22 H 1.10411 0.28463 0.82917 0.0366 Uiso 1 2 calc R . .
H23 H 1.24668 0.26641 0.8718 0.0361 Uiso 1 2 calc R . .
H25 H 0.69511 -0.01546 0.89713 0.0390 Uiso 1 2 calc R . .
H26 H 0.54952 0.00328 0.85466 0.0399 Uiso 1 2 calc R . .
H28 H 1.37351 0.25325 0.91052 0.0397 Uiso 1 2 calc R . .
H29 H 1.52145 0.23328 0.95332 0.0397 Uiso 1 2 calc R . .
H30 H 1.32758 0.07241 0.98735 0.0418 Uiso 1 2 calc R . .
H31 H 0.98527 -0.07028 0.97784 0.0412 Uiso 1 2 calc R . .
H32 H 0.84097 -0.04994 0.93497 0.0379 Uiso 1 2 calc R . .
H34 H 0.77893 -0.33186 0.69971 0.0379 Uiso 1 2 calc R . .
H35 H 0.67344 -0.39526 0.74646 0.0347 Uiso 1 2 calc R . .
H38 H -0.07542 -0.16095 0.76344 0.0376 Uiso 1 2 calc R . .
H39 H -0.10757 -0.21413 0.81371 0.0371 Uiso 1 2 calc R . .
H42 H 0.18774 0.00917 0.66518 0.0440 Uiso 1 2 calc R . .
H43 H 0.18702 0.10092 0.62111 0.0438 Uiso 1 2 calc R . .
H45 H 0.79933 -0.13285 0.61022 0.0381 Uiso 1 2 calc R . .
H46 H 0.79915 -0.22659 0.65426 0.0400 Uiso 1 2 calc R . .
H48 H 0.20131 0.20802 0.58193 0.0432 Uiso 1 2 calc R . .
H49 H 0.19997 0.29872 0.53733 0.0424 Uiso 1 2 calc R . .
H50 H 0.48812 0.21695 0.50832 0.0440 Uiso 1 2 calc R . .
H51 H 0.78526 0.03633 0.52455 0.0432 Uiso 1 2 calc R . .
H52 H 0.79152 -0.05599 0.56921 0.0404 Uiso 1 2 calc R . .
H54 H 0.61049 -0.47408 0.82901 0.0369 Uiso 1 2 calc R . .
H55 H 0.74744 -0.51118 0.87186 0.0374 Uiso 1 2 calc R . .
H57 H 0.19844 -0.25781 0.90058 0.0376 Uiso 1 2 calc R . .
H58 H 0.05749 -0.2227 0.858 0.0420 Uiso 1 2 calc R . .
H60 H 0.88435 -0.53088 0.91107 0.0414 Uiso 1 2 calc R . .
H61 H 1.0225 -0.55778 0.95404 0.0436 Uiso 1 2 calc R . .
H62 H 0.81496 -0.44442 0.98978 0.0430 Uiso 1 2 calc R . .
H63 H 0.4686 -0.30189 0.98118 0.0401 Uiso 1 2 calc R . .
H64 H 0.33114 -0.27214 0.93823 0.0402 Uiso 1 2 calc R . .

loop_
_atom_site_aniso_label
_atom_site_aniso_U_11
_atom_site_aniso_U_22
_atom_site_aniso_U_33
_atom_site_aniso_U_12
_atom_site_aniso_U_13
_atom_site_aniso_U_23
S1 0.0332(8) 0.0343(8) 0.0291(8) -0.0031(6) -0.0034(5) -0.0022(5)
S2 0.0328(8) 0.0351(8) 0.0291(8) 0.0023(6) -0.0030(5) -0.0017(6)
O1 0.034(2) 0.034(2) 0.0290(19) -0.0009(16) -0.0022(15) -0.0046(15)
O2 0.035(2) 0.029(2) 0.0285(19) -0.0007(16) -0.0022(15) -0.0023(14)
C1 0.028(3) 0.024(3) 0.039(3) 0.002(2) -0.005(2) -0.004(2)
C2 0.033(3) 0.031(3) 0.030(3) 0.002(2) -0.003(2) -0.004(2)
C3 0.038(3) 0.031(3) 0.030(3) 0.001(2) -0.007(2) -0.004(2)
C4 0.029(3) 0.028(3) 0.032(3) 0.007(2) -0.003(2) -0.003(2)
C5 0.034(3) 0.026(3) 0.027(3) 0.002(2) -0.008(2) -0.006(2)
C6 0.032(3) 0.029(3) 0.033(3) 0.001(2) -0.008(2) -0.004(2)
C7 0.033(3) 0.030(3) 0.032(3) 0.001(2) -0.005(2) -0.003(2)
C8 0.033(3) 0.025(3) 0.025(3) 0.002(2) 0.002(2) 0.001(2)
C9 0.026(3) 0.029(3) 0.035(3) 0.001(2) -0.003(2) -0.004(2)
C10 0.037(3) 0.033(3) 0.033(3) -0.009(2) -0.002(2) -0.002(2)
C11 0.032(3) 0.041(3) 0.030(3) -0.006(2) -0.005(2) -0.004(2)
C12 0.031(3) 0.028(3) 0.032(3) 0.006(2) 0.003(2) -0.008(2)
C13 0.035(3) 0.034(3) 0.037(3) -0.003(2) -0.004(2) 0.004(2)
C14 0.035(3) 0.033(3) 0.037(3) -0.008(2) -0.006(2) -0.002(2)
C15 0.035(3) 0.025(3) 0.028(3) 0.007(2) -0.000(2) -0.006(2)
C16 0.036(3) 0.034(3) 0.034(3) -0.006(2) -0.004(2) -0.000(2)
C17 0.037(3) 0.037(3) 0.034(3) -0.000(2) -0.011(2) -0.003(2)
C18 0.041(3) 0.031(3) 0.034(3) 0.005(2) 0.001(2) -0.003(2)
C19 0.040(3) 0.032(3) 0.034(3) -0.005(2) 0.003(2) -0.007(2)
C20 0.038(3) 0.039(3) 0.030(3) -0.005(3) -0.003(2) -0.005(2)
C21 0.032(3) 0.029(3) 0.030(3) 0.005(2) 0.000(2) -0.003(2)
C22 0.030(3) 0.033(3) 0.028(3) -0.003(2) 0.004(2) -0.003(2)
C23 0.031(3) 0.027(3) 0.033(3) 0.000(2) 0.001(2) -0.008(2)
C24 0.025(3) 0.026(3) 0.032(3) 0.005(2) 0.005(2) -0.006(2)
C25 0.029(3) 0.036(3) 0.033(3) -0.004(2) 0.004(2) -0.004(2)
C26 0.037(3) 0.034(3) 0.030(3) -0.001(2) -0.003(2) -0.008(2)
C27 0.032(3) 0.028(3) 0.030(3) 0.003(2) 0.002(2) -0.005(2)
C28 0.033(3) 0.027(3) 0.039(3) -0.001(2) -0.002(2) -0.000(2)
C29 0.032(3) 0.031(3) 0.036(3) 0.001(2) -0.006(2) -0.004(2)
C30 0.039(3) 0.035(3) 0.031(3) 0.011(2) -0.008(2) -0.003(2)
C31 0.039(3) 0.035(3) 0.029(3) -0.005(2) 0.005(2) -0.006(2)
C32 0.034(3) 0.033(3) 0.029(3) -0.000(2) 0.004(2) -0.006(2)
C33 0.034(3) 0.029(3) 0.035(3) -0.004(2) -0.005(2) -0.009(2)
C34 0.033(3) 0.029(3) 0.033(3) -0.001(2) -0.009(2) -0.005(2)
C35 0.029(3) 0.027(3) 0.031(3) 0.003(2) -0.007(2) -0.005(2)
C36 0.035(3) 0.025(3) 0.027(3) -0.004(2) -0.005(2) -0.001(2)
C37 0.035(3) 0.026(3) 0.030(3) -0.003(2) -0.008(2) -0.002(2)
C38 0.034(3) 0.024(3) 0.036(3) 0.003(2) -0.008(2) -0.003(2)
C39 0.033(3) 0.026(3) 0.034(3) 0.003(2) -0.001(2) -0.003(2)
C40 0.028(3) 0.033(3) 0.029(3) -0.005(2) 0.003(2) -0.006(2)
C41 0.029(3) 0.033(3) 0.034(3) -0.007(2) -0.005(2) -0.008(2)
C42 0.037(3) 0.041(3) 0.032(3) 0.001(3) 0.005(2) -0.004(2)
C43 0.042(3) 0.038(3) 0.029(3) 0.003(3) 0.001(2) -0.001(2)
C44 0.030(3) 0.025(3) 0.033(3) -0.003(2) -0.004(2) -0.009(2)
C45 0.028(3) 0.039(3) 0.029(3) 0.011(2) 0.004(2) -0.008(2)
C46 0.031(3) 0.037(3) 0.033(3) 0.005(2) -0.001(2) -0.008(2)
C47 0.034(3) 0.031(3) 0.032(3) -0.007(2) -0.006(2) -0.005(2)
C48 0.040(3) 0.040(3) 0.029(3) 0.007(3) -0.002(2) -0.009(2)
C49 0.039(3) 0.037(3) 0.030(3) 0.006(3) -0.006(2) -0.004(2)
C50 0.043(3) 0.035(3) 0.032(3) -0.004(3) -0.002(2) -0.004(2)
C51 0.038(3) 0.037(3) 0.032(3) 0.004(2) 0.006(2) -0.003(2)
C52 0.033(3) 0.038(3) 0.031(3) 0.002(2) 0.005(2) -0.007(2)
C53 0.030(3) 0.024(3) 0.032(3) -0.003(2) 0.004(2) -0.005(2)
C54 0.032(3) 0.031(3) 0.029(3) -0.004(2) 0.007(2) -0.006(2)
C55 0.035(3) 0.025(3) 0.033(3) -0.000(2) 0.000(2) 0.001(2)
C56 0.035(3) 0.029(3) 0.029(3) -0.002(2) 0.001(2) 0.000(2)
C57 0.029(3) 0.036(3) 0.030(3) 0.000(2) 0.003(2) -0.004(2)
C58 0.036(3) 0.034(3) 0.035(3) 0.001(2) -0.002(2) -0.003(2)
C59 0.026(3) 0.033(3) 0.031(3) -0.007(2) 0.000(2) 0.001(2)
C60 0.039(3) 0.032(3) 0.034(3) -0.002(2) -0.001(2) -0.004(2)
C61 0.034(3) 0.034(3) 0.041(3) 0.000(2) -0.003(2) -0.003(2)
C62 0.035(3) 0.038(3) 0.035(3) -0.003(2) -0.006(2) -0.006(2)
C63 0.038(3) 0.031(3) 0.031(3) -0.001(2) 0.002(2) -0.005(2)
C64 0.032(3) 0.034(3) 0.034(3) 0.000(2) 0.001(2) -0.001(2)

loop_
_atom_type_symbol
_atom_type_description
_atom_type_scat_dispersion_real
_atom_type_scat_dispersion_imag
_atom_type_scat_source
C C 0.0181 0.0091
;
International Tables for Crystallography
(1992, Vol. C, Tables 4.2.6.8 and 6.1.1.4)
;
H H 0.0000 0.0000
;
International Tables for Crystallography
(1992, Vol. C, Table 6.1.1.4)
;
O O 0.0492 0.0322
;
International Tables for Crystallography
(1992, Vol. C, Tables 4.2.6.8 and 6.1.1.4)
;
S S 0.3331 0.5567
;
International Tables for Crystallography
(1992, Vol. C, Tables 4.2.6.8 and 6.1.1.4)
;

loop_
_geom_angle_atom_site_label_1
_geom_angle_atom_site_label_2
_geom_angle_atom_site_label_3
_geom_angle
_geom_angle_publ_flag
_geom_angle_site_symmetry_1
_geom_angle_site_symmetry_2
_geom_angle_site_symmetry_3
C1 S1 C4 92.0(2) yes . . .
C33 S2 C36 91.8(2) yes . . .
C5 O1 C8 107.2(4) yes . . .
C37 O2 C40 106.5(4) yes . . .
S1 C1 C2 109.4(4) yes . . .
S1 C1 C9 121.7(4) yes . . .
C2 C1 C9 128.5(5) yes . . .
C1 C2 C3 114.9(5) yes . . .
C2 C3 C4 113.2(5) yes . . .
S1 C4 C3 110.3(4) yes . . .
S1 C4 C5 121.8(4) yes . . .
C3 C4 C5 127.8(5) yes . . .
O1 C5 C4 116.5(4) yes . . .
O1 C5 C6 109.4(4) yes . . .
C4 C5 C6 134.0(5) yes . . .
C5 C6 C7 106.9(5) yes . . .
C6 C7 C8 108.1(5) yes . . .
O1 C8 C7 108.4(4) yes . . .
O1 C8 C21 116.7(4) yes . . .
C7 C8 C21 134.8(5) yes . . .
C1 C9 C10 123.5(4) yes . . .
C1 C9 C14 120.7(5) yes . . .
C10 C9 C14 115.7(5) yes . . .
C9 C10 C11 121.8(5) yes . . .
C10 C11 C12 121.8(5) yes . . .
C11 C12 C13 115.7(5) yes . . .
C11 C12 C15 121.8(5) yes . . .
C13 C12 C15 122.6(5) yes . . .
C12 C13 C14 122.9(5) yes . . .
C9 C14 C13 122.1(5) yes . . .
C12 C15 C16 122.9(5) yes . . .
C12 C15 C20 121.1(5) yes . . .
C16 C15 C20 116.0(5) yes . . .
C15 C16 C17 122.0(5) yes . . .
C16 C17 C18 120.3(5) yes . . .
C17 C18 C19 119.3(5) yes . . .
C18 C19 C20 120.5(5) yes . . .
C15 C20 C19 122.0(5) yes . . .
C8 C21 C22 122.6(4) yes . . .
C8 C21 C26 120.1(5) yes . . .
C22 C21 C26 117.3(5) yes . . .
C21 C22 C23 121.1(5) yes . . .
C22 C23 C24 122.5(5) yes . . .
C23 C24 C25 115.6(4) yes . . .
C23 C24 C27 122.5(4) yes . . .
C25 C24 C27 121.9(4) yes . . .
C24 C25 C26 122.5(5) yes . . .
C21 C26 C25 121.0(5) yes . . .
C24 C27 C28 121.6(4) yes . . .
C24 C27 C32 122.5(5) yes . . .
C28 C27 C32 115.9(5) yes . . .
C27 C28 C29 122.3(5) yes . . .
C28 C29 C30 119.9(5) yes . . .
C29 C30 C31 119.6(5) yes . . .
C30 C31 C32 119.6(5) yes . . .
C27 C32 C31 122.8(5) yes . . .
S2 C33 C34 109.9(4) yes . . .
S2 C33 C41 120.4(4) yes . . .
C34 C33 C41 129.7(5) yes . . .
C33 C34 C35 114.4(5) yes . . .
C34 C35 C36 113.0(5) yes . . .
S2 C36 C35 111.0(4) yes . . .
S2 C36 C37 118.5(4) yes . . .
C35 C36 C37 130.6(5) yes . . .
O2 C37 C36 117.0(4) yes . . .
O2 C37 C38 110.1(4) yes . . .
C36 C37 C38 132.9(5) yes . . .
C37 C38 C39 106.8(5) yes . . .
C38 C39 C40 107.6(5) yes . . .
O2 C40 C39 109.0(4) yes . . .
O2 C40 C53 118.6(4) yes . . .
C39 C40 C53 132.1(5) yes . . .
C33 C41 C42 121.6(5) yes . . .
C33 C41 C46 122.0(5) yes . . .
C42 C41 C46 116.4(5) yes . . .
C41 C42 C43 121.8(5) yes . . .
C42 C43 C44 122.3(5) yes . . .
C43 C44 C45 115.8(5) yes . . .
C43 C44 C47 122.4(5) yes . . .
C45 C44 C47 121.8(4) yes . . .
C44 C45 C46 122.1(5) yes . . .
C41 C46 C45 121.6(5) yes . . .
C44 C47 C48 121.2(5) yes . . .
C44 C47 C52 122.3(5) yes . . .
C48 C47 C52 116.5(5) yes . . .
C47 C48 C49 121.2(5) yes . . .
C48 C49 C50 121.5(5) yes . . .
C49 C50 C51 118.9(5) yes . . .
C50 C51 C52 120.3(5) yes . . .
C47 C52 C51 121.7(5) yes . . .
C40 C53 C54 123.9(5) yes . . .
C40 C53 C58 119.0(5) yes . . .
C54 C53 C58 117.0(5) yes . . .
C53 C54 C55 120.7(5) yes . . .
C54 C55 C56 122.6(5) yes . . .
C55 C56 C57 116.3(5) yes . . .
C55 C56 C59 122.3(5) yes . . .
C57 C56 C59 121.4(5) yes . . .
C56 C57 C58 121.6(5) yes . . .
C53 C58 C57 121.7(5) yes . . .
C56 C59 C60 123.0(5) yes . . .
C56 C59 C64 120.8(4) yes . . .
C60 C59 C64 116.2(5) yes . . .
C59 C60 C61 122.2(5) yes . . .
C60 C61 C62 120.5(5) yes . . .
C61 C62 C63 118.6(5) yes . . .
C62 C63 C64 120.8(5) yes . . .
C59 C64 C63 121.7(5) yes . . .
C1 C2 H2 122.553 no . . .
C3 C2 H2 122.529 no . . .
C2 C3 H3 123.382 no . . .
C4 C3 H3 123.371 no . . .
C5 C6 H6 126.587 no . . .
C7 C6 H6 126.556 no . . .
C6 C7 H7 125.984 no . . .
C8 C7 H7 125.953 no . . .
C9 C10 H10 119.062 no . . .
C11 C10 H10 119.092 no . . .
C10 C11 H11 119.099 no . . .
C12 C11 H11 119.119 no . . .
C12 C13 H13 118.545 no . . .
C14 C13 H13 118.561 no . . .
C9 C14 H14 118.973 no . . .
C13 C14 H14 118.970 no . . .
C15 C16 H16 119.006 no . . .
C17 C16 H16 118.986 no . . .
C16 C17 H17 119.839 no . . .
C18 C17 H17 119.876 no . . .
C17 C18 H18 120.370 no . . .
C19 C18 H18 120.379 no . . .
C18 C19 H19 119.743 no . . .
C20 C19 H19 119.752 no . . .
C15 C20 H20 119.018 no . . .
C19 C20 H20 119.023 no . . .
C21 C22 H22 119.459 no . . .
C23 C22 H22 119.454 no . . .
C22 C23 H23 118.720 no . . .
C24 C23 H23 118.744 no . . .
C24 C25 H25 118.753 no . . .
C26 C25 H25 118.772 no . . .
C21 C26 H26 119.535 no . . .
C25 C26 H26 119.474 no . . .
C27 C28 H28 118.873 no . . .
C29 C28 H28 118.853 no . . .
C28 C29 H29 120.071 no . . .
C30 C29 H29 120.078 no . . .
C29 C30 H30 120.220 no . . .
C31 C30 H30 120.217 no . . .
C30 C31 H31 120.221 no . . .
C32 C31 H31 120.217 no . . .
C27 C32 H32 118.567 no . . .
C31 C32 H32 118.609 no . . .
C33 C34 H34 122.808 no . . .
C35 C34 H34 122.836 no . . .
C34 C35 H35 123.531 no . . .
C36 C35 H35 123.518 no . . .
C37 C38 H38 126.571 no . . .
C39 C38 H38 126.584 no . . .
C38 C39 H39 126.223 no . . .
C40 C39 H39 126.195 no . . .
C41 C42 H42 119.101 no . . .
C43 C42 H42 119.089 no . . .
C42 C43 H43 118.865 no . . .
C44 C43 H43 118.838 no . . .
C44 C45 H45 118.947 no . . .
C46 C45 H45 118.961 no . . .
C41 C46 H46 119.206 no . . .
C45 C46 H46 119.228 no . . .
C47 C48 H48 119.418 no . . .
C49 C48 H48 119.425 no . . .
C48 C49 H49 119.279 no . . .
C50 C49 H49 119.240 no . . .
C49 C50 H50 120.571 no . . .
C51 C50 H50 120.546 no . . .
C50 C51 H51 119.879 no . . .
C52 C51 H51 119.852 no . . .
C47 C52 H52 119.163 no . . .
C51 C52 H52 119.124 no . . .
C53 C54 H54 119.632 no . . .
C55 C54 H54 119.619 no . . .
C54 C55 H55 118.706 no . . .
C56 C55 H55 118.716 no . . .
C56 C57 H57 119.188 no . . .
C58 C57 H57 119.190 no . . .
C53 C58 H58 119.133 no . . .
C57 C58 H58 119.160 no . . .
C59 C60 H60 118.910 no . . .
C61 C60 H60 118.913 no . . .
C60 C61 H61 119.724 no . . .
C62 C61 H61 119.750 no . . .
C61 C62 H62 120.679 no . . .
C63 C62 H62 120.674 no . . .
C62 C63 H63 119.634 no . . .
C64 C63 H63 119.594 no . . .
C59 C64 H64 119.151 no . . .
C63 C64 H64 119.139 no . . .

loop_
_geom_bond_atom_site_label_1
_geom_bond_atom_site_label_2
_geom_bond_distance
_geom_bond_publ_flag
_geom_bond_site_symmetry_1
_geom_bond_site_symmetry_2
S1 C1 1.755(5) yes . .
S1 C4 1.734(5) yes . .
S2 C33 1.742(5) yes . .
S2 C36 1.742(5) yes . .
O1 C5 1.377(6) yes . .
O1 C8 1.384(6) yes . .
O2 C37 1.386(6) yes . .
O2 C40 1.386(6) yes . .
C1 C2 1.361(7) yes . .
C1 C9 1.456(7) yes . .
C2 C3 1.393(7) yes . .
C3 C4 1.377(7) yes . .
C4 C5 1.434(7) yes . .
C5 C6 1.361(7) yes . .
C6 C7 1.406(7) yes . .
C7 C8 1.361(7) yes . .
C8 C21 1.444(7) yes . .
C9 C10 1.416(7) yes . .
C9 C14 1.393(7) yes . .
C10 C11 1.371(7) yes . .
C11 C12 1.412(7) yes . .
C12 C13 1.387(8) yes . .
C12 C15 1.482(7) yes . .
C13 C14 1.369(8) yes . .
C15 C16 1.413(8) yes . .
C15 C20 1.408(7) yes . .
C16 C17 1.370(8) yes . .
C17 C18 1.388(8) yes . .
C18 C19 1.384(8) yes . .
C19 C20 1.371(8) yes . .
C21 C22 1.399(7) yes . .
C21 C26 1.405(7) yes . .
C22 C23 1.377(7) yes . .
C23 C24 1.403(7) yes . .
C24 C25 1.407(7) yes . .
C24 C27 1.484(7) yes . .
C25 C26 1.375(7) yes . .
C27 C28 1.403(7) yes . .
C27 C32 1.395(7) yes . .
C28 C29 1.386(7) yes . .
C29 C30 1.384(7) yes . .
C30 C31 1.389(8) yes . .
C31 C32 1.383(7) yes . .
C33 C34 1.374(7) yes . .
C33 C41 1.468(7) yes . .
C34 C35 1.402(7) yes . .
C35 C36 1.368(7) yes . .
C36 C37 1.444(7) yes . .
C37 C38 1.360(7) yes . .
C38 C39 1.412(7) yes . .
C39 C40 1.373(7) yes . .
C40 C53 1.442(7) yes . .
C41 C42 1.404(8) yes . .
C41 C46 1.400(7) yes . .
C42 C43 1.365(7) yes . .
C43 C44 1.393(7) yes . .
C44 C45 1.416(7) yes . .
C44 C47 1.493(7) yes . .
C45 C46 1.365(7) yes . .
C47 C48 1.410(8) yes . .
C47 C52 1.404(7) yes . .
C48 C49 1.378(7) yes . .
C49 C50 1.367(8) yes . .
C50 C51 1.394(8) yes . .
C51 C52 1.381(7) yes . .
C53 C54 1.398(7) yes . .
C53 C58 1.403(7) yes . .
C54 C55 1.380(7) yes . .
C55 C56 1.395(7) yes . .
C56 C57 1.400(7) yes . .
C56 C59 1.496(7) yes . .
C57 C58 1.375(7) yes . .
C59 C60 1.391(7) yes . .
C59 C64 1.417(7) yes . .
C60 C61 1.379(8) yes . .
C61 C62 1.393(8) yes . .
C62 C63 1.380(8) yes . .
C63 C64 1.376(7) yes . .
C2 H2 0.930 no . .
C3 H3 0.930 no . .
C6 H6 0.930 no . .
C7 H7 0.930 no . .
C10 H10 0.930 no . .
C11 H11 0.930 no . .
C13 H13 0.930 no . .
C14 H14 0.930 no . .
C16 H16 0.930 no . .
C17 H17 0.930 no . .
C18 H18 0.930 no . .
C19 H19 0.930 no . .
C20 H20 0.930 no . .
C22 H22 0.930 no . .
C23 H23 0.930 no . .
C25 H25 0.930 no . .
C26 H26 0.930 no . .
C28 H28 0.930 no . .
C29 H29 0.930 no . .
C30 H30 0.930 no . .
C31 H31 0.930 no . .
C32 H32 0.930 no . .
C34 H34 0.930 no . .
C35 H35 0.930 no . .
C38 H38 0.930 no . .
C39 H39 0.930 no . .
C42 H42 0.930 no . .
C43 H43 0.930 no . .
C45 H45 0.930 no . .
C46 H46 0.930 no . .
C48 H48 0.930 no . .
C49 H49 0.930 no . .
C50 H50 0.930 no . .
C51 H51 0.930 no . .
C52 H52 0.930 no . .
C54 H54 0.930 no . .
C55 H55 0.930 no . .
C57 H57 0.930 no . .
C58 H58 0.930 no . .
C60 H60 0.930 no . .
C61 H61 0.930 no . .
C62 H62 0.930 no . .
C63 H63 0.930 no . .
C64 H64 0.930 no . .

loop_
_geom_contact_atom_site_label_1
_geom_contact_atom_site_label_2
_geom_contact_distance
_geom_contact_publ_flag
_geom_contact_site_symmetry_1
_geom_contact_site_symmetry_2
S1 C6 3.335(5) no . .
S1 C10 3.174(5) no . .
S2 C38 3.251(5) no . .
S2 C42 3.100(6) no . .
O1 C3 2.900(6) no . .
O1 C22 2.827(6) no . .
O2 C35 2.977(6) no . .
O2 C54 2.899(6) no . .
C2 C14 3.019(7) no . .
C4 C8 3.560(7) no . .
C5 C21 3.569(7) no . .
C7 C26 3.121(7) no . .
C9 C12 2.862(7) no . .
C10 C13 2.736(8) no . .
C11 C14 2.745(8) no . .
C11 C16 2.995(7) no . .
C13 C20 2.960(8) no . .
C15 C18 2.819(7) no . .
C16 C19 2.756(8) no . .
C17 C20 2.759(8) no . .
C21 C24 2.854(7) no . .
C22 C25 2.755(7) no . .
C23 C26 2.754(8) no . .
C23 C28 2.972(7) no . .
C25 C32 2.978(7) no . .
C27 C30 2.825(7) no . .
C28 C31 2.760(7) no . .
C29 C32 2.754(8) no . .
C34 C46 3.091(7) no . .
C36 C40 3.572(7) no . .
C37 C53 3.578(7) no . .
C39 C58 3.058(7) no . .
C41 C44 2.850(7) no . .
C42 C45 2.741(8) no . .
C43 C46 2.748(8) no . .
C43 C48 2.973(7) no . .
C45 C52 2.991(7) no . .
C47 C50 2.821(7) no . .
C48 C51 2.760(8) no . .
C49 C52 2.750(8) no . .
C53 C56 2.846(7) no . .
C54 C57 2.761(7) no . .
C55 C58 2.741(8) no . .
C55 C60 2.999(7) no . .
C57 C64 2.950(7) no . .
C59 C62 2.827(7) no . .
C60 C63 2.755(8) no . .
C61 C64 2.752(8) no . .
O1 C38 3.439(6) no . 1_655
O1 C39 3.561(6) no . 1_655
O2 C7 3.343(6) no . .
C1 C34 3.562(7) no . 1_565
C2 C35 3.552(7) no . 1_665
C2 C36 3.415(7) no . 1_665
C3 C6 3.471(7) no . 1_655
C3 C36 3.517(7) no . 1_665
C3 C37 3.547(7) no . 1_665
C4 C35 3.585(7) no . 1_565
C5 C38 3.499(7) no . 1_655
C6 C3 3.471(7) no . 1_455
C6 C36 3.434(7) no . .
C6 C37 3.382(7) no . .
C7 O2 3.343(6) no . .
C7 C37 3.548(7) no . .
C7 C40 3.516(7) no . .
C8 C39 3.418(7) no . 1_655
C15 C48 3.543(8) no . 1_655
C17 C50 3.595(8) no . .
C18 C51 3.598(8) no . 1_565
C20 C47 3.584(8) no . 1_665
C27 C60 3.563(7) no . 1_565
C28 C59 3.561(7) no . 1_665
C34 C1 3.562(7) no . 1_545
C35 C2 3.552(7) no . 1_445
C35 C4 3.585(7) no . 1_545
C35 C38 3.479(7) no . 1_655
C36 C2 3.415(7) no . 1_445
C36 C3 3.517(7) no . 1_445
C36 C6 3.434(7) no . .
C37 C3 3.547(7) no . 1_445
C37 C6 3.382(7) no . .
C37 C7 3.548(7) no . .
C38 O1 3.439(6) no . 1_455
C38 C5 3.499(7) no . 1_455
C38 C35 3.479(7) no . 1_455
C39 O1 3.561(6) no . 1_455
C39 C8 3.418(7) no . 1_455
C40 C7 3.516(7) no . .
C47 C20 3.584(8) no . 1_445
C48 C15 3.543(8) no . 1_455
C50 C17 3.595(8) no . .
C51 C18 3.598(8) no . 1_545
C59 C28 3.561(7) no . 1_445
C60 C27 3.563(7) no . 1_545
S1 H2 3.4538 no . .
S1 H3 3.4612 no . .
S1 H6 3.1772 no . .
S1 H10 2.7795 no . .
S2 H34 3.4588 no . .
S2 H35 3.4704 no . .
S2 H38 3.0721 no . .
S2 H42 2.6772 no . .
O1 H3 2.7006 no . .
O1 H6 3.1332 no . .
O1 H7 3.1254 no . .
O1 H22 2.5185 no . .
O2 H35 2.8140 no . .
O2 H38 3.1478 no . .
O2 H39 3.1431 no . .
O2 H54 2.6240 no . .
C1 H3 3.1916 no . .
C1 H10 2.7020 no . .
C1 H14 2.6251 no . .
C2 H14 2.7200 no . .
C4 H2 3.1840 no . .
C4 H6 2.9258 no . .
C5 H3 2.7916 no . .
C5 H7 3.1192 no . .
C7 H26 2.8455 no . .
C8 H6 3.1366 no . .
C8 H22 2.6655 no . .
C8 H26 2.6257 no . .
C9 H2 2.7933 no . .
C9 H11 3.2660 no . .
C9 H13 3.2415 no . .
C10 H14 3.2257 no . .
C11 H13 3.2144 no . .
C11 H16 2.6819 no . .
C12 H10 3.2617 no . .
C12 H14 3.2453 no . .
C12 H16 2.7033 no . .
C12 H20 2.6654 no . .
C13 H11 3.2137 no . .
C13 H20 2.6386 no . .
C14 H2 2.8189 no . .
C14 H10 3.2229 no . .
C15 H11 2.6825 no . .
C15 H13 2.6645 no . .
C15 H17 3.2690 no . .
C15 H19 3.2645 no . .
C16 H11 2.6740 no . .
C16 H18 3.2315 no . .
C16 H20 3.2382 no . .
C17 H19 3.2318 no . .
C18 H16 3.2254 no . .
C18 H20 3.2248 no . .
C19 H17 3.2318 no . .
C20 H13 2.6317 no . .
C20 H16 3.2373 no . .
C20 H18 3.2314 no . .
C21 H7 2.9375 no . .
C21 H23 3.2463 no . .
C21 H25 3.2502 no . .
C22 H26 3.2377 no . .
C23 H25 3.2230 no . .
C23 H28 2.6440 no . .
C24 H22 3.2674 no . .
C24 H26 3.2688 no . .
C24 H28 2.6670 no . .
C24 H32 2.6726 no . .
C25 H23 3.2233 no . .
C25 H32 2.6515 no . .
C26 H7 3.0423 no . .
C26 H22 3.2382 no . .
C27 H23 2.6827 no . .
C27 H25 2.6760 no . .
C27 H29 3.2760 no . .
C27 H31 3.2712 no . .
C28 H23 2.6491 no . .
C28 H30 3.2385 no . .
C28 H32 3.2149 no . .
C29 H31 3.2375 no . .
C30 H28 3.2297 no . .
C30 H32 3.2275 no . .
C31 H29 3.2373 no . .
C32 H25 2.6563 no . .
C32 H28 3.2153 no . .
C32 H30 3.2365 no . .
C33 H35 3.2052 no . .
C33 H42 2.6611 no . .
C33 H46 2.6676 no . .
C34 H46 2.8044 no . .
C36 H34 3.1815 no . .
C36 H38 2.9140 no . .
C37 H35 2.8392 no . .
C37 H39 3.1242 no . .
C39 H58 2.7525 no . .
C40 H38 3.1455 no . .
C40 H54 2.6907 no . .
C40 H58 2.5960 no . .
C41 H34 2.8373 no . .
C41 H43 3.2487 no . .
C41 H45 3.2431 no . .
C42 H46 3.2283 no . .
C43 H45 3.2229 no . .
C43 H48 2.6548 no . .
C44 H42 3.2439 no . .
C44 H46 3.2642 no . .
C44 H48 2.6814 no . .
C44 H52 2.6937 no . .
C45 H43 3.2257 no . .
C45 H52 2.6702 no . .
C46 H34 2.9086 no . .
C46 H42 3.2270 no . .
C47 H43 2.6802 no . .
C47 H45 2.6913 no . .
C47 H49 3.2613 no . .
C47 H51 3.2662 no . .
C48 H43 2.6463 no . .
C48 H50 3.2336 no . .
C48 H52 3.2371 no . .
C49 H51 3.2168 no . .
C50 H48 3.2247 no . .
C50 H52 3.2396 no . .
C51 H49 3.2171 no . .
C52 H45 2.6688 no . .
C52 H48 3.2378 no . .
C52 H50 3.2469 no . .
C53 H39 2.9101 no . .
C53 H55 3.2446 no . .
C53 H57 3.2564 no . .
C54 H58 3.2303 no . .
C55 H57 3.2189 no . .
C55 H60 2.6857 no . .
C56 H54 3.2628 no . .
C56 H58 3.2526 no . .
C56 H60 2.6917 no . .
C56 H64 2.6784 no . .
C57 H55 3.2168 no . .
C57 H64 2.6193 no . .
C58 H39 2.9680 no . .
C58 H54 3.2340 no . .
C59 H55 2.6789 no . .
C59 H57 2.6731 no . .
C59 H61 3.2559 no . .
C59 H63 3.2731 no . .
C60 H55 2.6793 no . .
C60 H62 3.2473 no . .
C60 H64 3.2268 no . .
C61 H63 3.2262 no . .
C62 H60 3.2382 no . .
C62 H64 3.2278 no . .
C63 H61 3.2253 no . .
C64 H57 2.6156 no . .
C64 H60 3.2292 no . .
C64 H62 3.2369 no . .
H2 H3 2.4051 no . .
H2 H14 2.2563 no . .
H6 H7 2.5059 no . .
H7 H26 2.5072 no . .
H10 H11 2.2751 no . .
H11 H16 2.1072 no . .
H13 H14 2.2643 no . .
H13 H20 2.0594 no . .
H16 H17 2.2836 no . .
H17 H18 2.3214 no . .
H18 H19 2.3161 no . .
H19 H20 2.2840 no . .
H22 H23 2.2813 no . .
H23 H28 2.0661 no . .
H25 H26 2.2806 no . .
H25 H32 2.0764 no . .
H28 H29 2.3012 no . .
H29 H30 2.3183 no . .
H30 H31 2.3251 no . .
H31 H32 2.2965 no . .
H34 H35 2.4202 no . .
H34 H46 2.3617 no . .
H38 H39 2.5156 no . .
H39 H58 2.4085 no . .
H42 H43 2.2667 no . .
H43 H48 2.0754 no . .
H45 H46 2.2693 no . .
H45 H52 2.0942 no . .
H48 H49 2.2898 no . .
H49 H50 2.2943 no . .
H50 H51 2.3297 no . .
H51 H52 2.2964 no . .
H54 H55 2.2865 no . .
H55 H60 2.1115 no . .
H57 H58 2.2813 no . .
H57 H64 2.0296 no . .
H60 H61 2.2897 no . .
H61 H62 2.3288 no . .
H62 H63 2.3141 no . .
H63 H64 2.2884 no . .
S1 H2 3.2496 no . 1_455
S1 H34 3.3751 no . 1_565
S1 H35 3.5185 no . 1_565
S2 H2 3.1847 no . 1_445
S2 H6 3.0642 no . .
S2 H34 3.2387 no . 1_455
O1 H7 3.4207 no . 1_655
O1 H38 3.1731 no . 1_655
O1 H39 3.4073 no . 1_655
O1 H54 3.4962 no . 1_565
O2 H3 3.2568 no . 1_445
O2 H6 3.5453 no . .
O2 H7 3.0045 no . .
O2 H39 3.3680 no . 1_655
C1 H34 2.8296 no . 1_565
C1 H42 3.1276 no . 1_655
C2 H6 3.4821 no . 1_655
C2 H34 3.0531 no . 1_565
C3 H6 2.8426 no . 1_655
C3 H34 3.5593 no . 1_565
C3 H35 3.1217 no . 1_565
C4 H6 3.5113 no . 1_655
C4 H35 2.9173 no . 1_565
C4 H38 3.3200 no . 1_655
C5 H35 3.2455 no . 1_565
C5 H38 2.8920 no . 1_655
C6 H3 2.9140 no . 1_455
C6 H38 3.1476 no . 1_655
C7 H22 3.2109 no . 1_455
C7 H38 3.5352 no . 1_655
C7 H39 3.2530 no . 1_655
C8 H38 3.5410 no . 1_655
C8 H39 2.9137 no . 1_655
C8 H54 3.1491 no . 1_565
C9 H34 3.1049 no . 1_565
C9 H42 3.0425 no . 1_655
C9 H43 3.2922 no . 1_655
C9 H46 3.2113 no . 1_565
C10 H14 3.2824 no . 1_455
C10 H42 3.4276 no . 1_655
C10 H43 3.1505 no . 1_655
C10 H46 3.3181 no . 1_565
C11 H13 3.3155 no . 1_455
C11 H43 3.1110 no . 1_655
C11 H46 3.3916 no . 1_565
C11 H48 3.3036 no . 1_655
C12 H43 3.2351 no . 1_655
C12 H45 3.0464 no . 1_565
C12 H46 3.3432 no . 1_565
C12 H48 2.8719 no . 1_655
C13 H11 3.3322 no . 1_655
C13 H43 3.2922 no . 1_655
C13 H45 3.4346 no . 1_565
C13 H46 3.2124 no . 1_565
C13 H48 3.3674 no . 1_655
C14 H10 3.3098 no . 1_655
C14 H42 3.5812 no . 1_655
C14 H43 3.3222 no . 1_655
C14 H46 3.1502 no . 1_565
C15 H45 3.0425 no . 1_565
C15 H48 2.9233 no . 1_655
C15 H49 3.1960 no . 1_655
C15 H52 3.1824 no . 1_565
C16 H20 3.5746 no . 1_455
C16 H48 3.3058 no . 1_655
C16 H49 3.0060 no . 1_655
C16 H52 3.3341 no . 1_565
C17 H18 3.2883 no . 2_766
C17 H19 3.5745 no . 1_455
C17 H49 2.9843 no . 1_655
C17 H50 3.2409 no . 2_666
C17 H51 3.5861 no . 1_565
C17 H52 3.3788 no . 1_565
C18 H17 3.4445 no . 2_766
C18 H18 3.5203 no . 2_766
C18 H49 3.1464 no . 1_655
C18 H49 3.3509 no . 2_666
C18 H50 3.3862 no . 2_666
C18 H50 3.4680 no . 2_766
C18 H51 2.9866 no . 1_565
C18 H51 3.4499 no . 2_766
C18 H52 3.2427 no . 1_565
C19 H17 3.5815 no . 1_655
C19 H49 3.3041 no . 1_655
C19 H50 3.2079 no . 2_766
C19 H51 3.3370 no . 1_565
C19 H52 3.0552 no . 1_565
C20 H16 3.5634 no . 1_655
C20 H45 3.3235 no . 1_565
C20 H48 3.5581 no . 1_655
C20 H49 3.3232 no . 1_655
C20 H52 3.0091 no . 1_565
C21 H39 3.0264 no . 1_655
C21 H54 3.1467 no . 1_565
C21 H55 3.2472 no . 1_565
C21 H58 3.2620 no . 1_655
C22 H7 3.0850 no . 1_655
C22 H26 3.5266 no . 1_655
C22 H54 3.3654 no . 1_565
C22 H55 2.9850 no . 1_565
C22 H58 3.4464 no . 1_655
C23 H26 3.0983 no . 1_655
C23 H55 2.9695 no . 1_565
C23 H58 3.3833 no . 1_655
C23 H60 3.2059 no . 1_565
C24 H55 3.2270 no . 1_565
C24 H57 3.1468 no . 1_655
C24 H58 3.1423 no . 1_655
C24 H60 2.9553 no . 1_565
C25 H23 3.5548 no . 1_455
C25 H28 3.1530 no . 1_455
C25 H55 3.4078 no . 1_565
C25 H57 3.4303 no . 1_655
C25 H58 2.9186 no . 1_655
C26 H23 3.1198 no . 1_455
C26 H28 3.5665 no . 1_455
C26 H39 3.2740 no . 1_655
C26 H55 3.4200 no . 1_565
C26 H58 2.9923 no . 1_655
C27 H57 2.9988 no . 1_655
C27 H60 3.0035 no . 1_565
C27 H61 3.2220 no . 1_565
C27 H64 3.3322 no . 1_655
C28 H25 3.1126 no . 1_655
C28 H60 3.2390 no . 1_565
C28 H61 2.9367 no . 1_565
C28 H64 3.5497 no . 1_655
C29 H25 3.5256 no . 1_655
C29 H32 3.2510 no . 1_655
C29 H61 2.9200 no . 1_565
C29 H64 3.5017 no . 1_655
C30 H30 3.3468 no . 2_857
C30 H31 2.9584 no . 2_757
C30 H61 3.1723 no . 1_565
C30 H62 3.5195 no . 2_757
C30 H63 3.1563 no . 1_655
C30 H63 3.3946 no . 2_757
C30 H64 3.1920 no . 1_655
C31 H30 3.3010 no . 2_757
C31 H31 2.9639 no . 2_757
C31 H61 3.4244 no . 1_565
C31 H63 3.3419 no . 1_655
C31 H64 2.8988 no . 1_655
C32 H29 3.2387 no . 1_455
C32 H57 3.0954 no . 1_655
C32 H61 3.4340 no . 1_565
C32 H64 2.9579 no . 1_655
C33 H2 3.0538 no . 1_445
C33 H14 3.0322 no . 1_445
C34 H2 2.8900 no . 1_445
C34 H14 3.4058 no . 1_445
C34 H38 3.4265 no . 1_655
C35 H2 2.8222 no . 1_445
C35 H3 3.4295 no . 1_445
C35 H38 2.8027 no . 1_655
C36 H2 2.9198 no . 1_445
C36 H3 3.1414 no . 1_445
C36 H6 2.8961 no . .
C36 H38 3.4611 no . 1_655
C37 H3 2.9899 no . 1_445
C37 H6 2.9522 no . .
C37 H7 3.2750 no . .
C38 H3 3.5338 no . 1_445
C38 H6 3.3270 no . .
C38 H7 3.3323 no . .
C38 H35 2.9566 no . 1_455
C39 H7 3.0756 no . .
C39 H54 3.2055 no . 1_455
C40 H7 2.8474 no . .
C40 H22 3.2734 no . 1_445
C41 H10 3.2819 no . .
C41 H13 3.3943 no . 1_445
C41 H14 3.0327 no . 1_445
C42 H10 3.1494 no . .
C42 H13 3.4762 no . 1_445
C42 H46 3.3487 no . 1_455
C43 H10 3.1937 no . .
C43 H11 3.4085 no . .
C43 H13 3.4042 no . 1_445
C43 H20 3.4949 no . 1_445
C43 H45 3.3694 no . 1_455
C44 H10 3.3422 no . .
C44 H11 3.0168 no . .
C44 H13 3.2714 no . 1_445
C44 H20 2.9628 no . 1_445
C45 H10 3.4063 no . .
C45 H11 3.5825 no . .
C45 H13 3.1545 no . 1_445
C45 H20 3.4047 no . 1_445
C45 H43 3.3508 no . 1_655
C46 H10 3.3728 no . .
C46 H13 3.2300 no . 1_445
C46 H14 3.3837 no . 1_445
C46 H42 3.3851 no . 1_655
C47 H11 3.0092 no . .
C47 H16 3.1446 no . .
C47 H19 3.2664 no . 1_445
C47 H20 2.9461 no . 1_445
C48 H11 3.3182 no . .
C48 H16 3.0033 no . .
C48 H19 3.3529 no . 1_445
C48 H20 3.5444 no . 1_445
C48 H52 3.5153 no . 1_455
C49 H16 3.0469 no . .
C49 H17 3.3478 no . .
C49 H18 3.1915 no . 2_666
C49 H19 3.2692 no . 1_445
C49 H51 3.5748 no . 1_455
C50 H16 3.2026 no . .
C50 H17 2.9784 no . .
C50 H17 3.4710 no . 2_666
C50 H18 3.4036 no . 2_666
C50 H18 3.4489 no . 2_766
C50 H19 3.1018 no . 1_445
C50 H19 3.3466 no . 2_766
C50 H50 3.5376 no . 2_656
C50 H51 3.4801 no . 2_656
C51 H16 3.2975 no . .
C51 H17 3.5473 no . .
C51 H18 3.2492 no . 2_766
C51 H19 2.9913 no . 1_445
C51 H49 3.5398 no . 1_655
C51 H50 3.3146 no . 2_656
C52 H16 3.2527 no . .
C52 H19 3.0784 no . 1_445
C52 H20 3.3077 no . 1_445
C52 H48 3.5670 no . 1_655
C53 H7 3.2866 no . .
C53 H22 3.1497 no . 1_445
C53 H23 3.3645 no . 1_445
C53 H26 3.1020 no . .
C54 H22 3.3752 no . 1_445
C54 H23 3.1014 no . 1_445
C54 H26 3.3715 no . .
C54 H39 3.0056 no . 1_655
C54 H58 3.5557 no . 1_655
C55 H23 3.0057 no . 1_445
C55 H26 3.5130 no . .
C55 H28 3.2655 no . 1_445
C55 H39 3.5958 no . 1_655
C55 H58 3.1505 no . 1_655
C56 H23 3.2134 no . 1_445
C56 H25 3.0692 no . .
C56 H26 3.4102 no . .
C56 H28 2.9530 no . 1_445
C57 H23 3.4111 no . 1_445
C57 H25 3.2925 no . .
C57 H26 3.1294 no . .
C57 H28 3.5885 no . 1_445
C57 H55 3.5879 no . 1_455
C57 H60 3.1063 no . 1_455
C58 H23 3.4829 no . 1_445
C58 H26 2.9665 no . .
C58 H55 3.1772 no . 1_455
C58 H60 3.5594 no . 1_455
C59 H25 3.1411 no . .
C59 H28 2.9660 no . 1_445
C59 H29 3.2118 no . 1_445
C59 H32 3.1778 no . .
C60 H28 3.2785 no . 1_445
C60 H29 2.9703 no . 1_445
C60 H32 3.3758 no . .
C60 H57 3.0898 no . 1_655
C60 H64 3.5646 no . 1_655
C61 H29 2.9073 no . 1_445
C61 H32 3.4939 no . .
C61 H57 3.5307 no . 1_655
C61 H62 3.4568 no . 2_747
C61 H64 3.1676 no . 1_655
C62 H29 3.0822 no . 1_445
C62 H30 3.5033 no . 2_757
C62 H31 3.0801 no . .
C62 H32 3.4103 no . .
C62 H62 3.2328 no . 2_747
C62 H63 3.2617 no . 2_647
C63 H29 3.2942 no . 1_445
C63 H30 3.2387 no . 2_757
C63 H31 3.3429 no . .
C63 H32 3.1742 no . .
C63 H61 3.5422 no . 1_455
C63 H62 3.3441 no . 2_647
C64 H25 3.4226 no . .
C64 H29 3.3540 no . 1_445
C64 H32 3.0365 no . .
C64 H61 3.1536 no . 1_455
H2 S1 3.2496 no . 1_655
H2 S2 3.1847 no . 1_665
H2 C33 3.0538 no . 1_665
H2 C34 2.8900 no . 1_665
H2 C35 2.8222 no . 1_665
H2 C36 2.9198 no . 1_665
H2 H34 3.3654 no . 1_565
H2 H34 3.3509 no . 1_665
H2 H35 3.2536 no . 1_665
H3 O2 3.2568 no . 1_665
H3 C6 2.9140 no . 1_655
H3 C35 3.4295 no . 1_665
H3 C36 3.1414 no . 1_665
H3 C37 2.9899 no . 1_665
H3 C38 3.5338 no . 1_665
H3 H6 2.4950 no . 1_655
H3 H35 3.4140 no . 1_565
H3 H35 3.4423 no . 1_665
H6 S2 3.0642 no . .
H6 O2 3.5453 no . .
H6 C2 3.4821 no . 1_455
H6 C3 2.8426 no . 1_455
H6 C4 3.5113 no . 1_455
H6 C36 2.8961 no . .
H6 C37 2.9522 no . .
H6 C38 3.3270 no . .
H6 H3 2.4950 no . 1_455
H6 H38 3.5279 no . .
H6 H38 3.5184 no . 1_655
H7 O1 3.4207 no . 1_455
H7 O2 3.0045 no . .
H7 C22 3.0850 no . 1_455
H7 C37 3.2750 no . .
H7 C38 3.3323 no . .
H7 C39 3.0756 no . .
H7 C40 2.8474 no . .
H7 C53 3.2866 no . .
H7 H22 2.7033 no . 1_455
H7 H39 3.5175 no . .
H7 H39 3.5114 no . 1_655
H10 C14 3.3098 no . 1_455
H10 C41 3.2819 no . .
H10 C42 3.1494 no . .
H10 C43 3.1937 no . .
H10 C44 3.3422 no . .
H10 C45 3.4063 no . .
H10 C46 3.3728 no . .
H10 H14 2.8423 no . 1_455
H10 H42 3.5574 no . .
H10 H42 3.5775 no . 1_655
H11 C13 3.3322 no . 1_455
H11 C43 3.4085 no . .
H11 C44 3.0168 no . .
H11 C45 3.5825 no . .
H11 C47 3.0092 no . .
H11 C48 3.3182 no . .
H11 H13 2.8839 no . 1_455
H11 H43 3.5633 no . .
H11 H43 3.5352 no . 1_655
H11 H48 3.4148 no . .
H11 H48 3.4823 no . 1_655
H13 C11 3.3155 no . 1_655
H13 C41 3.3943 no . 1_665
H13 C42 3.4762 no . 1_665
H13 C43 3.4042 no . 1_665
H13 C44 3.2714 no . 1_665
H13 C45 3.1545 no . 1_665
H13 C46 3.2300 no . 1_665
H13 H11 2.8839 no . 1_655
H13 H45 3.5549 no . 1_665
H13 H48 3.5912 no . 1_655
H14 C10 3.2824 no . 1_655
H14 C33 3.0322 no . 1_665
H14 C34 3.4058 no . 1_665
H14 C41 3.0327 no . 1_665
H14 C46 3.3837 no . 1_665
H14 H10 2.8423 no . 1_655
H14 H34 3.5754 no . 1_665
H14 H46 3.5910 no . 1_565
H14 H46 3.5362 no . 1_665
H16 C20 3.5634 no . 1_455
H16 C47 3.1446 no . .
H16 C48 3.0033 no . .
H16 C49 3.0469 no . .
H16 C50 3.2026 no . .
H16 C51 3.2975 no . .
H16 C52 3.2527 no . .
H16 H20 3.2369 no . 1_455
H16 H48 3.4292 no . .
H16 H48 3.4321 no . 1_655
H16 H49 3.5024 no . .
H16 H49 3.4440 no . 1_655
H17 C18 3.4445 no . 2_766
H17 C19 3.5815 no . 1_455
H17 C49 3.3478 no . .
H17 C50 2.9784 no . .
H17 C50 3.4710 no . 2_666
H17 C51 3.5473 no . .
H17 H17 3.4972 no . 2_666
H17 H18 3.0347 no . 2_766
H17 H19 3.2471 no . 1_455
H17 H49 3.4854 no . .
H17 H49 3.4045 no . 1_655
H17 H49 3.2982 no . 2_666
H17 H50 2.8744 no . .
H17 H50 2.7042 no . 2_666
H18 C17 3.2883 no . 2_766
H18 C18 3.5203 no . 2_766
H18 C49 3.1915 no . 2_666
H18 C50 3.4036 no . 2_666
H18 C50 3.4489 no . 2_766
H18 C51 3.2492 no . 2_766
H18 H17 3.0347 no . 2_766
H18 H18 3.4518 no . 2_766
H18 H49 2.5474 no . 2_666
H18 H50 2.9882 no . 2_666
H18 H50 3.0846 no . 2_766
H18 H51 2.8728 no . 1_565
H18 H51 2.6916 no . 2_766
H19 C17 3.5745 no . 1_655
H19 C47 3.2664 no . 1_665
H19 C48 3.3529 no . 1_665
H19 C49 3.2692 no . 1_665
H19 C50 3.1018 no . 1_665
H19 C50 3.3466 no . 2_766
H19 C51 2.9913 no . 1_665
H19 C52 3.0784 no . 1_665
H19 H17 3.2471 no . 1_655
H19 H50 3.5693 no . 1_665
H19 H50 2.5596 no . 2_766
H19 H51 3.4600 no . 1_565
H19 H51 3.4052 no . 1_665
H19 H51 3.2443 no . 2_766
H19 H52 3.4891 no . 1_565
H19 H52 3.5431 no . 1_665
H20 C16 3.5746 no . 1_655
H20 C43 3.4949 no . 1_665
H20 C44 2.9628 no . 1_665
H20 C45 3.4047 no . 1_665
H20 C47 2.9461 no . 1_665
H20 C48 3.5444 no . 1_665
H20 C52 3.3077 no . 1_665
H20 H16 3.2369 no . 1_655
H20 H45 3.4041 no . 1_565
H20 H45 3.5736 no . 1_665
H20 H52 3.4144 no . 1_565
H20 H52 3.4652 no . 1_665
H22 C7 3.2109 no . 1_655
H22 C40 3.2734 no . 1_665
H22 C53 3.1497 no . 1_665
H22 C54 3.3752 no . 1_665
H22 H7 2.7033 no . 1_655
H22 H26 3.5580 no . 1_655
H22 H54 3.3951 no . 1_565
H22 H54 3.4602 no . 1_665
H22 H55 3.3702 no . 1_565
H23 C25 3.5548 no . 1_655
H23 C26 3.1198 no . 1_655
H23 C53 3.3645 no . 1_665
H23 C54 3.1014 no . 1_665
H23 C55 3.0057 no . 1_665
H23 C56 3.2134 no . 1_665
H23 C57 3.4111 no . 1_665
H23 C58 3.4829 no . 1_665
H23 H25 3.5704 no . 1_655
H23 H26 2.8141 no . 1_655
H23 H54 3.5143 no . 1_665
H23 H55 3.3479 no . 1_565
H23 H55 3.3583 no . 1_665
H23 H60 3.2785 no . 1_565
H25 C28 3.1126 no . 1_455
H25 C29 3.5256 no . 1_455
H25 C56 3.0692 no . .
H25 C57 3.2925 no . .
H25 C59 3.1411 no . .
H25 C64 3.4226 no . .
H25 H23 3.5704 no . 1_455
H25 H28 2.8592 no . 1_455
H25 H29 3.5772 no . 1_455
H25 H57 3.4154 no . .
H25 H57 3.4488 no . 1_655
H25 H58 3.2918 no . 1_655
H25 H64 3.4560 no . .
H26 C22 3.5266 no . 1_455
H26 C23 3.0983 no . 1_455
H26 C53 3.1020 no . .
H26 C54 3.3715 no . .
H26 C55 3.5130 no . .
H26 C56 3.4102 no . .
H26 C57 3.1294 no . .
H26 C58 2.9665 no . .
H26 H22 3.5580 no . 1_455
H26 H23 2.8141 no . 1_455
H26 H28 3.5732 no . 1_455
H26 H39 3.3188 no . 1_655
H26 H57 3.5696 no . .
H26 H58 3.3268 no . .
H26 H58 3.4072 no . 1_655
H28 C25 3.1530 no . 1_655
H28 C26 3.5665 no . 1_655
H28 C55 3.2655 no . 1_665
H28 C56 2.9530 no . 1_665
H28 C57 3.5885 no . 1_665
H28 C59 2.9660 no . 1_665
H28 C60 3.2785 no . 1_665
H28 H25 2.8592 no . 1_655
H28 H26 3.5732 no . 1_655
H28 H55 3.3410 no . 1_665
H28 H60 3.2728 no . 1_565
H28 H60 3.3853 no . 1_665
H28 H61 3.3222 no . 1_565
H29 C32 3.2387 no . 1_655
H29 C59 3.2118 no . 1_665
H29 C60 2.9703 no . 1_665
H29 C61 2.9073 no . 1_665
H29 C62 3.0822 no . 1_665
H29 C63 3.2942 no . 1_665
H29 C64 3.3540 no . 1_665
H29 H25 3.5772 no . 1_655
H29 H32 3.0044 no . 1_655
H29 H60 3.4025 no . 1_665
H29 H61 3.2964 no . 1_565
H29 H61 3.3105 no . 1_665
H29 H62 3.5615 no . 1_665
H29 H63 3.3206 no . 2_757
H30 C30 3.3468 no . 2_857
H30 C31 3.3010 no . 2_757
H30 C62 3.5033 no . 2_757
H30 C63 3.2387 no . 2_757
H30 H30 2.5910 no . 2_857
H30 H31 2.4869 no . 2_757
H30 H62 3.2020 no . 2_757
H30 H63 2.9901 no . 1_655
H30 H63 2.6818 no . 2_757
H31 C30 2.9584 no . 2_757
H31 C31 2.9639 no . 2_757
H31 C62 3.0801 no . .
H31 C63 3.3429 no . .
H31 H30 2.4869 no . 2_757
H31 H31 2.4999 no . 2_757
H31 H62 3.0429 no . .
H31 H63 3.4712 no . .
H31 H63 3.3073 no . 1_655
H31 H64 3.2265 no . 1_655
H32 C29 3.2510 no . 1_455
H32 C59 3.1778 no . .
H32 C60 3.3758 no . .
H32 C61 3.4939 no . .
H32 C62 3.4103 no . .
H32 C63 3.1742 no . .
H32 C64 3.0365 no . .
H32 H29 3.0044 no . 1_455
H32 H57 3.1390 no . 1_655
H32 H64 3.4011 no . .
H32 H64 3.3038 no . 1_655
H34 S1 3.3751 no . 1_545
H34 S2 3.2387 no . 1_655
H34 C1 2.8296 no . 1_545
H34 C2 3.0531 no . 1_545
H34 C3 3.5593 no . 1_545
H34 C9 3.1049 no . 1_545
H34 H2 3.3509 no . 1_445
H34 H2 3.3654 no . 1_545
H34 H14 3.5754 no . 1_445
H34 H38 3.5891 no . 1_655
H35 S1 3.5185 no . 1_545
H35 C3 3.1217 no . 1_545
H35 C4 2.9173 no . 1_545
H35 C5 3.2455 no . 1_545
H35 C38 2.9566 no . 1_655
H35 H2 3.2536 no . 1_445
H35 H3 3.4423 no . 1_445
H35 H3 3.4140 no . 1_545
H35 H38 2.4862 no . 1_655
H38 O1 3.1731 no . 1_455
H38 C4 3.3200 no . 1_455
H38 C5 2.8920 no . 1_455
H38 C6 3.1476 no . 1_455
H38 C7 3.5352 no . 1_455
H38 C8 3.5410 no . 1_455
H38 C34 3.4265 no . 1_455
H38 C35 2.8027 no . 1_455
H38 C36 3.4611 no . 1_455
H38 H6 3.5184 no . 1_455
H38 H6 3.5279 no . .
H38 H34 3.5891 no . 1_455
H38 H35 2.4862 no . 1_455
H39 O1 3.4073 no . 1_455
H39 O2 3.3680 no . 1_455
H39 C7 3.2530 no . 1_455
H39 C8 2.9137 no . 1_455
H39 C21 3.0264 no . 1_455
H39 C26 3.2740 no . 1_455
H39 C54 3.0056 no . 1_455
H39 C55 3.5958 no . 1_455
H39 H7 3.5114 no . 1_455
H39 H7 3.5175 no . .
H39 H26 3.3188 no . 1_455
H39 H54 2.6432 no . 1_455
H42 C1 3.1276 no . 1_455
H42 C9 3.0425 no . 1_455
H42 C10 3.4276 no . 1_455
H42 C14 3.5812 no . 1_455
H42 C46 3.3851 no . 1_455
H42 H10 3.5775 no . 1_455
H42 H10 3.5574 no . .
H42 H46 2.9502 no . 1_455
H43 C9 3.2922 no . 1_455
H43 C10 3.1505 no . 1_455
H43 C11 3.1110 no . 1_455
H43 C12 3.2351 no . 1_455
H43 C13 3.2922 no . 1_455
H43 C14 3.3222 no . 1_455
H43 C45 3.3508 no . 1_455
H43 H11 3.5352 no . 1_455
H43 H11 3.5633 no . .
H43 H45 2.9366 no . 1_455
H45 C12 3.0464 no . 1_545
H45 C13 3.4346 no . 1_545
H45 C15 3.0425 no . 1_545
H45 C20 3.3235 no . 1_545
H45 C43 3.3694 no . 1_655
H45 H13 3.5549 no . 1_445
H45 H20 3.5736 no . 1_445
H45 H20 3.4041 no . 1_545
H45 H43 2.9366 no . 1_655
H46 C9 3.2113 no . 1_545
H46 C10 3.3181 no . 1_545
H46 C11 3.3916 no . 1_545
H46 C12 3.3432 no . 1_545
H46 C13 3.2124 no . 1_545
H46 C14 3.1502 no . 1_545
H46 C42 3.3487 no . 1_655
H46 H14 3.5362 no . 1_445
H46 H14 3.5910 no . 1_545
H46 H42 2.9502 no . 1_655
H48 C11 3.3036 no . 1_455
H48 C12 2.8719 no . 1_455
H48 C13 3.3674 no . 1_455
H48 C15 2.9233 no . 1_455
H48 C16 3.3058 no . 1_455
H48 C20 3.5581 no . 1_455
H48 C52 3.5670 no . 1_455
H48 H11 3.4823 no . 1_455
H48 H11 3.4148 no . .
H48 H13 3.5912 no . 1_455
H48 H16 3.4321 no . 1_455
H48 H16 3.4292 no . .
H48 H52 3.1984 no . 1_455
H49 C15 3.1960 no . 1_455
H49 C16 3.0060 no . 1_455
H49 C17 2.9843 no . 1_455
H49 C18 3.1464 no . 1_455
H49 C18 3.3509 no . 2_666
H49 C19 3.3041 no . 1_455
H49 C20 3.3232 no . 1_455
H49 C51 3.5398 no . 1_455
H49 H16 3.4440 no . 1_455
H49 H16 3.5024 no . .
H49 H17 3.4045 no . 1_455
H49 H17 3.4854 no . .
H49 H17 3.2982 no . 2_666
H49 H18 2.5474 no . 2_666
H49 H51 3.2126 no . 1_455
H50 C17 3.2409 no . 2_666
H50 C18 3.3862 no . 2_666
H50 C18 3.4680 no . 2_766
H50 C19 3.2079 no . 2_766
H50 C50 3.5376 no . 2_656
H50 C51 3.3146 no . 2_656
H50 H17 2.8744 no . .
H50 H17 2.7042 no . 2_666
H50 H18 2.9882 no . 2_666
H50 H18 3.0846 no . 2_766
H50 H19 3.5693 no . 1_445
H50 H19 2.5596 no . 2_766
H50 H50 3.4425 no . 2_656
H50 H51 3.0418 no . 2_656
H51 C17 3.5861 no . 1_545
H51 C18 2.9866 no . 1_545
H51 C18 3.4499 no . 2_766
H51 C19 3.3370 no . 1_545
H51 C49 3.5748 no . 1_655
H51 C50 3.4801 no . 2_656
H51 H18 2.8728 no . 1_545
H51 H18 2.6916 no . 2_766
H51 H19 3.4052 no . 1_445
H51 H19 3.4600 no . 1_545
H51 H19 3.2443 no . 2_766
H51 H49 3.2126 no . 1_655
H51 H50 3.0418 no . 2_656
H51 H51 3.5210 no . 2_756
H52 C15 3.1824 no . 1_545
H52 C16 3.3341 no . 1_545
H52 C17 3.3788 no . 1_545
H52 C18 3.2427 no . 1_545
H52 C19 3.0552 no . 1_545
H52 C20 3.0091 no . 1_545
H52 C48 3.5153 no . 1_655
H52 H19 3.5431 no . 1_445
H52 H19 3.4891 no . 1_545
H52 H20 3.4652 no . 1_445
H52 H20 3.4144 no . 1_545
H52 H48 3.1984 no . 1_655
H54 O1 3.4962 no . 1_545
H54 C8 3.1491 no . 1_545
H54 C21 3.1467 no . 1_545
H54 C22 3.3654 no . 1_545
H54 C39 3.2055 no . 1_655
H54 H22 3.4602 no . 1_445
H54 H22 3.3951 no . 1_545
H54 H23 3.5143 no . 1_445
H54 H39 2.6432 no . 1_655
H54 H58 3.5769 no . 1_655
H55 C21 3.2472 no . 1_545
H55 C22 2.9850 no . 1_545
H55 C23 2.9695 no . 1_545
H55 C24 3.2270 no . 1_545
H55 C25 3.4078 no . 1_545
H55 C26 3.4200 no . 1_545
H55 C57 3.5879 no . 1_655
H55 C58 3.1772 no . 1_655
H55 H22 3.3702 no . 1_545
H55 H23 3.3583 no . 1_445
H55 H23 3.3479 no . 1_545
H55 H28 3.3410 no . 1_445
H55 H57 3.5964 no . 1_655
H55 H58 2.8891 no . 1_655
H57 C24 3.1468 no . 1_455
H57 C25 3.4303 no . 1_455
H57 C27 2.9988 no . 1_455
H57 C32 3.0954 no . 1_455
H57 C60 3.0898 no . 1_455
H57 C61 3.5307 no . 1_455
H57 H25 3.4488 no . 1_455
H57 H25 3.4154 no . .
H57 H26 3.5696 no . .
H57 H32 3.1390 no . 1_455
H57 H55 3.5964 no . 1_455
H57 H60 2.7885 no . 1_455
H57 H61 3.5590 no . 1_455
H58 C21 3.2620 no . 1_455
H58 C22 3.4464 no . 1_455
H58 C23 3.3833 no . 1_455
H58 C24 3.1423 no . 1_455
H58 C25 2.9186 no . 1_455
H58 C26 2.9923 no . 1_455
H58 C54 3.5557 no . 1_455
H58 C55 3.1505 no . 1_455
H58 H25 3.2918 no . 1_455
H58 H26 3.4072 no . 1_455
H58 H26 3.3268 no . .
H58 H54 3.5769 no . 1_455
H58 H55 2.8891 no . 1_455
H58 H60 3.5792 no . 1_455
H60 C23 3.2059 no . 1_545
H60 C24 2.9553 no . 1_545
H60 C27 3.0035 no . 1_545
H60 C28 3.2390 no . 1_545
H60 C57 3.1063 no . 1_655
H60 C58 3.5594 no . 1_655
H60 H23 3.2785 no . 1_545
H60 H28 3.3853 no . 1_445
H60 H28 3.2728 no . 1_545
H60 H29 3.4025 no . 1_445
H60 H57 2.7885 no . 1_655
H60 H58 3.5792 no . 1_655
H60 H64 3.5688 no . 1_655
H61 C27 3.2220 no . 1_545
H61 C28 2.9367 no . 1_545
H61 C29 2.9200 no . 1_545
H61 C30 3.1723 no . 1_545
H61 C31 3.4244 no . 1_545
H61 C32 3.4340 no . 1_545
H61 C63 3.5422 no . 1_655
H61 C64 3.1536 no . 1_655
H61 H28 3.3222 no . 1_545
H61 H29 3.3105 no . 1_445
H61 H29 3.2964 no . 1_545
H61 H57 3.5590 no . 1_655
H61 H62 2.9579 no . 2_747
H61 H63 3.5532 no . 1_655
H61 H64 2.8885 no . 1_655
H62 C30 3.5195 no . 2_757
H62 C61 3.4568 no . 2_747
H62 C62 3.2328 no . 2_747
H62 C63 3.3441 no . 2_647
H62 H29 3.5615 no . 1_445
H62 H30 3.2020 no . 2_757
H62 H31 3.0429 no . .
H62 H61 2.9579 no . 2_747
H62 H62 2.5123 no . 2_747
H62 H63 2.8609 no . 2_647
H63 C30 3.1563 no . 1_455
H63 C30 3.3946 no . 2_757
H63 C31 3.3419 no . 1_455
H63 C62 3.2617 no . 2_647
H63 H29 3.3206 no . 2_757
H63 H30 2.9901 no . 1_455
H63 H30 2.6818 no . 2_757
H63 H31 3.3073 no . 1_455
H63 H31 3.4712 no . .
H63 H61 3.5532 no . 1_455
H63 H62 2.8609 no . 2_647
H63 H63 3.4939 no . 2_647
H64 C27 3.3322 no . 1_455
H64 C28 3.5497 no . 1_455
H64 C29 3.5017 no . 1_455
H64 C30 3.1920 no . 1_455
H64 C31 2.8988 no . 1_455
H64 C32 2.9579 no . 1_455
H64 C60 3.5646 no . 1_455
H64 C61 3.1676 no . 1_455
H64 H25 3.4560 no . .
H64 H31 3.2265 no . 1_455
H64 H32 3.3038 no . 1_455
H64 H32 3.4011 no . .
H64 H60 3.5688 no . 1_455
H64 H61 2.8885 no . 1_455

loop_
_geom_torsion_atom_site_label_1
_geom_torsion_atom_site_label_2
_geom_torsion_atom_site_label_3
_geom_torsion_atom_site_label_4
_geom_torsion
_geom_torsion_publ_flag
_geom_torsion_site_symmetry_1
_geom_torsion_site_symmetry_2
_geom_torsion_site_symmetry_3
_geom_torsion_site_symmetry_4
C1 S1 C4 C3 -1.7(3) no . . . .
C1 S1 C4 C5 177.8(4) no . . . .
C4 S1 C1 C2 1.1(3) no . . . .
C4 S1 C1 C9 -172.4(4) no . . . .
C33 S2 C36 C35 0.9(4) no . . . .
C33 S2 C36 C37 179.4(4) no . . . .
C36 S2 C33 C34 -0.7(4) no . . . .
C36 S2 C33 C41 179.7(4) no . . . .
C5 O1 C8 C7 -0.9(5) no . . . .
C5 O1 C8 C21 177.3(4) no . . . .
C8 O1 C5 C4 179.9(4) no . . . .
C8 O1 C5 C6 1.0(5) no . . . .
C37 O2 C40 C39 1.2(5) no . . . .
C37 O2 C40 C53 -173.1(4) no . . . .
C40 O2 C37 C36 176.5(4) no . . . .
C40 O2 C37 C38 -0.8(5) no . . . .
S1 C1 C2 C3 -0.1(6) no . . . .
S1 C1 C9 C10 1.1(7) no . . . .
S1 C1 C9 C14 177.3(3) no . . . .
C2 C1 C9 C10 -171.1(5) no . . . .
C2 C1 C9 C14 5.1(8) no . . . .
C9 C1 C2 C3 172.8(4) no . . . .
C1 C2 C3 C4 -1.2(7) no . . . .
C2 C3 C4 S1 2.0(6) no . . . .
C2 C3 C4 C5 -177.5(4) no . . . .
S1 C4 C5 O1 174.4(3) no . . . .
S1 C4 C5 C6 -7.1(8) no . . . .
C3 C4 C5 O1 -6.2(8) no . . . .
C3 C4 C5 C6 172.3(5) no . . . .
O1 C5 C6 C7 -0.7(5) no . . . .
C4 C5 C6 C7 -179.3(5) no . . . .
C5 C6 C7 C8 0.1(6) no . . . .
C6 C7 C8 O1 0.5(6) no . . . .
C6 C7 C8 C21 -177.2(5) no . . . .
O1 C8 C21 C22 9.0(7) no . . . .
O1 C8 C21 C26 -170.2(4) no . . . .
C7 C8 C21 C22 -173.4(5) no . . . .
C7 C8 C21 C26 7.4(9) no . . . .
C1 C9 C10 C11 175.6(4) no . . . .
C1 C9 C14 C13 -175.1(4) no . . . .
C10 C9 C14 C13 1.4(7) no . . . .
C14 C9 C10 C11 -0.7(7) no . . . .
C9 C10 C11 C12 -1.3(8) no . . . .
C10 C11 C12 C13 2.5(7) no . . . .
C10 C11 C12 C15 -178.0(5) no . . . .
C11 C12 C13 C14 -1.9(8) no . . . .
C11 C12 C15 C16 -5.4(7) no . . . .
C11 C12 C15 C20 174.7(4) no . . . .
C13 C12 C15 C16 174.0(4) no . . . .
C13 C12 C15 C20 -5.9(7) no . . . .
C15 C12 C13 C14 178.6(4) no . . . .
C12 C13 C14 C9 -0.0(8) no . . . .
C12 C15 C16 C17 -179.0(4) no . . . .
C12 C15 C20 C19 179.2(4) no . . . .
C16 C15 C20 C19 -0.7(7) no . . . .
C20 C15 C16 C17 0.8(7) no . . . .
C15 C16 C17 C18 -0.8(8) no . . . .
C16 C17 C18 C19 0.5(8) no . . . .
C17 C18 C19 C20 -0.4(8) no . . . .
C18 C19 C20 C15 0.5(8) no . . . .
C8 C21 C22 C23 -177.7(4) no . . . .
C8 C21 C26 C25 177.5(4) no . . . .
C22 C21 C26 C25 -1.8(7) no . . . .
C26 C21 C22 C23 1.6(7) no . . . .
C21 C22 C23 C24 -0.1(8) no . . . .
C22 C23 C24 C25 -1.1(7) no . . . .
C22 C23 C24 C27 178.6(4) no . . . .
C23 C24 C25 C26 0.9(7) no . . . .
C23 C24 C27 C28 2.7(7) no . . . .
C23 C24 C27 C32 -176.6(4) no . . . .
C25 C24 C27 C28 -177.5(4) no . . . .
C25 C24 C27 C32 3.1(7) no . . . .
C27 C24 C25 C26 -178.8(4) no . . . .
C24 C25 C26 C21 0.6(8) no . . . .
C24 C27 C28 C29 179.5(4) no . . . .
C24 C27 C32 C31 -179.4(4) no . . . .
C28 C27 C32 C31 1.2(7) no . . . .
C32 C27 C28 C29 -1.0(7) no . . . .
C27 C28 C29 C30 0.3(8) no . . . .
C28 C29 C30 C31 0.4(8) no . . . .
C29 C30 C31 C32 -0.3(8) no . . . .
C30 C31 C32 C27 -0.6(8) no . . . .
S2 C33 C34 C35 0.4(6) no . . . .
S2 C33 C41 C42 -0.7(7) no . . . .
S2 C33 C41 C46 178.9(3) no . . . .
C34 C33 C41 C42 179.8(5) no . . . .
C34 C33 C41 C46 -0.5(9) no . . . .
C41 C33 C34 C35 179.9(5) no . . . .
C33 C34 C35 C36 0.3(6) no . . . .
C34 C35 C36 S2 -0.8(6) no . . . .
C34 C35 C36 C37 -179.1(4) no . . . .
S2 C36 C37 O2 -166.7(3) no . . . .
S2 C36 C37 C38 9.9(8) no . . . .
C35 C36 C37 O2 11.4(8) no . . . .
C35 C36 C37 C38 -172.0(5) no . . . .
O2 C37 C38 C39 0.1(5) no . . . .
C36 C37 C38 C39 -176.6(5) no . . . .
C37 C38 C39 C40 0.6(5) no . . . .
C38 C39 C40 O2 -1.1(6) no . . . .
C38 C39 C40 C53 172.1(5) no . . . .
O2 C40 C53 C54 -14.0(7) no . . . .
O2 C40 C53 C58 162.3(4) no . . . .
C39 C40 C53 C54 173.4(5) no . . . .
C39 C40 C53 C58 -10.3(8) no . . . .
C33 C41 C42 C43 -178.2(4) no . . . .
C33 C41 C46 C45 178.5(4) no . . . .
C42 C41 C46 C45 -1.9(8) no . . . .
C46 C41 C42 C43 2.1(8) no . . . .
C41 C42 C43 C44 -1.5(9) no . . . .
C42 C43 C44 C45 0.6(8) no . . . .
C42 C43 C44 C47 -179.6(5) no . . . .
C43 C44 C45 C46 -0.3(7) no . . . .
C43 C44 C47 C48 4.3(8) no . . . .
C43 C44 C47 C52 -176.2(5) no . . . .
C45 C44 C47 C48 -175.8(4) no . . . .
C45 C44 C47 C52 3.7(8) no . . . .
C47 C44 C45 C46 179.8(4) no . . . .
C44 C45 C46 C41 1.0(8) no . . . .
C44 C47 C48 C49 -178.8(4) no . . . .
C44 C47 C52 C51 178.7(4) no . . . .
C48 C47 C52 C51 -1.7(8) no . . . .
C52 C47 C48 C49 1.6(8) no . . . .
C47 C48 C49 C50 -0.9(8) no . . . .
C48 C49 C50 C51 0.1(8) no . . . .
C49 C50 C51 C52 -0.2(8) no . . . .
C50 C51 C52 C47 1.1(8) no . . . .
C40 C53 C54 C55 175.9(4) no . . . .
C40 C53 C58 C57 -175.7(4) no . . . .
C54 C53 C58 C57 0.9(7) no . . . .
C58 C53 C54 C55 -0.5(7) no . . . .
C53 C54 C55 C56 -1.2(8) no . . . .
C54 C55 C56 C57 2.3(7) no . . . .
C54 C55 C56 C59 -177.3(4) no . . . .
C55 C56 C57 C58 -1.9(7) no . . . .
C55 C56 C59 C60 -0.8(8) no . . . .
C55 C56 C59 C64 179.4(4) no . . . .
C57 C56 C59 C60 179.7(4) no . . . .
C57 C56 C59 C64 -0.2(7) no . . . .
C59 C56 C57 C58 177.7(4) no . . . .
C56 C57 C58 C53 0.3(8) no . . . .
C56 C59 C60 C61 -178.9(4) no . . . .
C56 C59 C64 C63 178.6(4) no . . . .
C60 C59 C64 C63 -1.3(7) no . . . .
C64 C59 C60 C61 0.9(7) no . . . .
C59 C60 C61 C62 -0.1(8) no . . . .
C60 C61 C62 C63 -0.4(8) no . . . .
C61 C62 C63 C64 0.1(8) no . . . .
C62 C63 C64 C59 0.8(8) no . . . .
